data_7061391
loop_
_publ_author_name
'Dai, Xin'
'Jin, Xian-Yi'
'Gao, Rui-Han'
'Ge, Qing-Mei'
'Chen, Kai'
'Jiang, Nan'
'Cong, Hang'
'Tao, Zhu'
'Liu, Mao'

_publ_section_title
;
 Controllable synthesis of Co nanoparticles with the assistance of
 cucurbit[6]uril and its efficient photoelectrochemical catalysis in water
 splitting on a g-C3N4 photoanode
;
_journal_issue 14
_journal_name_full 'New Journal of Chemistry'
_journal_page_first 6738
_journal_page_last 6746
_journal_paper_doi 10.1039/D2NJ00036A
_journal_volume 46
_journal_year 2022
_chemical_formula_sum 'C36 H34 Cl4 Co2 N24 O22'
_chemical_formula_weight 1414.53
_space_group_crystal_system monoclinic
_space_group_IT_number 5
_space_group_name_Hall 'C 2y'
_space_group_name_H-M_alt 'C 1 2 1'
_atom_sites_solution_hydrogens geom
_audit_creation_method SHELXL-2018/3
_audit_update_record
;
2021-09-22 deposited with the CCDC.	2022-03-07 downloaded from the CCDC.
;
_cell_angle_alpha 90.000(5)
_cell_angle_beta 122.265(5)
_cell_angle_gamma 90.000(5)
_cell_formula_units_Z 2
_cell_length_a 20.723(5)
_cell_length_b 13.892(5)
_cell_length_c 11.255(5)
_cell_measurement_temperature 293(2)
_cell_volume 2739.8(17)
_computing_structure_refinement 'SHELXL-2018/3 (Sheldrick, 2018)'
_diffrn_ambient_temperature 293(2)
_diffrn_measured_fraction_theta_full 0.983
_diffrn_measured_fraction_theta_max 0.983
_diffrn_radiation_type MoK\a
_diffrn_radiation_wavelength 0.71069
_diffrn_reflns_av_R_equivalents 0.0353
_diffrn_reflns_av_unetI/netI 0.0659
_diffrn_reflns_Laue_measured_fraction_full 0.983
_diffrn_reflns_Laue_measured_fraction_max 0.983
_diffrn_reflns_limit_h_max 24
_diffrn_reflns_limit_h_min -12
_diffrn_reflns_limit_k_max 16
_diffrn_reflns_limit_k_min -16
_diffrn_reflns_limit_l_max 12
_diffrn_reflns_limit_l_min -13
_diffrn_reflns_number 6779
_diffrn_reflns_point_group_measured_fraction_full 0.951
_diffrn_reflns_point_group_measured_fraction_max 0.951
_diffrn_reflns_theta_full 24.999
_diffrn_reflns_theta_max 24.999
_diffrn_reflns_theta_min 1.871
_exptl_absorpt_coefficient_mu 0.902
_exptl_crystal_density_diffrn 1.715
_exptl_crystal_F_000 1432
_exptl_crystal_size_max 0.150
_exptl_crystal_size_mid 0.120
_exptl_crystal_size_min 0.100
_refine_diff_density_max 1.367
_refine_diff_density_min -1.623
_refine_diff_density_rms 0.228
_refine_ls_abs_structure_details
;
 Flack x determined using 1373 quotients [(I+)-(I-)]/[(I+)+(I-)]
 (Parsons, Flack and Wagner, Acta Cryst. B69 (2013) 249-259).
;
_refine_ls_abs_structure_Flack 0.43(2)
_refine_ls_extinction_method none
_refine_ls_goodness_of_fit_ref 1.025
_refine_ls_hydrogen_treatment constr
_refine_ls_matrix_type full
_refine_ls_number_parameters 398
_refine_ls_number_reflns 4583
_refine_ls_number_restraints 1
_refine_ls_restrained_S_all 1.025
_refine_ls_R_factor_all 0.1720
_refine_ls_R_factor_gt 0.1539
_refine_ls_shift/su_max 1.495
_refine_ls_shift/su_mean 0.052
_refine_ls_structure_factor_coef Fsqd
_refine_ls_weighting_details 'w=1/[\s^2^(Fo^2^)+200.0000P] where P=(Fo^2^+2Fc^2^)/3'
_refine_ls_weighting_scheme calc
_refine_ls_wR_factor_gt 0.3400
_refine_ls_wR_factor_ref 0.3481
_reflns_Friedel_coverage 0.852
_reflns_Friedel_fraction_full 0.917
_reflns_Friedel_fraction_max 0.917
_reflns_number_gt 3760
_reflns_number_total 4583
_reflns_threshold_expression 'I > 2\s(I)'
_cod_data_source_file d2nj00036a2.cif
_cod_data_source_block shelx
_cod_depositor_comments 'Adding full bibliography for 7061391.cif.'
_cod_original_sg_symbol_H-M 'C 2'
_cod_database_code 7061391
_shelx_shelxl_version_number 2018/3
_shelx_space_group_comment
;
The symmetry employed for this shelxl refinement is uniquely defined
by the following loop, which should always be used as a source of
symmetry information in preference to the above space-group names.
They are only intended as comments.
;
_shelx_estimated_absorpt_t_min 0.877
_shelx_estimated_absorpt_t_max 0.915

loop_
_space_group_symop_operation_xyz
'x, y, z'
'-x, y, -z'
'x+1/2, y+1/2, z'
'-x+1/2, y+1/2, -z'

loop_
_atom_site_label
_atom_site_type_symbol
_atom_site_fract_x
_atom_site_fract_y
_atom_site_fract_z
_atom_site_U_iso_or_equiv
_atom_site_adp_type
_atom_site_occupancy
_atom_site_site_symmetry_order
_atom_site_calc_flag
_atom_site_refinement_flags_posn
_atom_site_refinement_flags_adp
_atom_site_refinement_flags_occupancy
_atom_site_disorder_assembly
_atom_site_disorder_group
Co1 Co 0.8430(2) 0.5495(5) -0.0630(4) 0.0611(12) Uani 1 1 d . . . . .
O1 O 0.8201(13) 0.4325(15) 0.042(2) 0.046(5) Uani 1 1 d . . . . .
O2 O 0.8276(14) 0.6539(18) 0.048(3) 0.060(7) Uani 1 1 d . . . . .
O3 O 1.0138(14) 0.7672(19) 0.254(2) 0.069(8) Uani 1 1 d . . . . .
O4 O 0.8133(12) 0.4147(17) 0.572(3) 0.052(5) Uani 1 1 d . . . . .
O5 O 0.8139(13) 0.6465(18) 0.563(3) 0.061(7) Uani 1 1 d . . . . .
O6 O 0.9970(14) 0.3194(18) 0.767(3) 0.065(8) Uani 1 1 d . . . . .
O1W O 0.878(2) 0.636(2) -0.149(4) 0.107(13) Uani 1 1 d . . . . .
O2W O 0.8694(14) 0.4172(18) -0.153(3) 0.059(6) Uani 1 1 d . . . . .
O4W O 0.9575(12) 0.524(4) 0.106(3) 0.15(2) Uani 1 1 d . . . . .
O5W O 0.000000 0.339(4) 0.000000 0.21(5) Uani 1 2 d S T P . .
O6W O 0.000000 0.743(2) 0.000000 0.051(7) Uani 1 2 d S T P . .
Cl1 Cl 0.7165(3) 0.5409(6) -0.2654(7) 0.0493(15) Uani 1 1 d . . . . .
Cl4 Cl 0.4988(6) 0.5358(12) 0.7656(16) 0.128(5) Uani 1 1 d . . . . .
N1 N 0.9429(11) 0.8275(14) 0.333(3) 0.036(6) Uani 1 1 d . . . . .
N2 N 0.9267(12) 0.836(2) 0.531(2) 0.046(7) Uani 1 1 d . . . . .
N3 N 0.8080(12) 0.7569(15) 0.189(3) 0.034(5) Uani 1 1 d . . . . .
N4 N 0.8112(14) 0.7617(18) 0.407(3) 0.040(6) Uani 1 1 d . . . . .
N5 N 0.7454(15) 0.6292(17) 0.121(3) 0.044(6) Uani 1 1 d . . . . .
N6 N 0.7362(18) 0.6316(19) 0.326(3) 0.056(7) Uani 1 1 d . . . . .
N7 N 0.7351(12) 0.4557(16) 0.124(3) 0.042(6) Uani 1 1 d . . . . .
N8 N 0.7388(10) 0.4541(17) 0.343(3) 0.038(6) Uani 1 1 d . . . . .
N9 N 0.8213(13) 0.3265(17) 0.203(3) 0.038(5) Uani 1 1 d . . . . .
N10 N 0.8080(15) 0.331(2) 0.407(3) 0.058(8) Uani 1 1 d . . . . .
N11 N 0.9347(17) 0.266(2) 0.326(2) 0.059(8) Uani 1 1 d . . . . .
N12 N 0.9381(13) 0.2455(17) 0.542(3) 0.040(7) Uani 1 1 d . . . . .
C1 C 1.0022(13) 0.8003(16) 0.334(2) 0.023(5) Uani 1 1 d . . . . .
C2 C 0.9611(12) 0.8787(18) 0.453(3) 0.025(5) Uani 1 1 d . . . . .
H2 H 0.943432 0.945232 0.427196 0.030 Uiso 1 1 calc R U . . .
C3 C 0.855(2) 0.836(3) 0.508(6) 0.12(2) Uani 1 1 d . . . . .
H3 H 0.837111 0.876971 0.550234 0.143 Uiso 1 1 calc R U . . .
C4 C 0.8744(18) 0.824(2) 0.206(3) 0.055(10) Uani 1 1 d . . . . .
H4A H 0.885252 0.803736 0.135886 0.066 Uiso 1 1 calc R U . . .
H4B H 0.854617 0.888841 0.182462 0.066 Uiso 1 1 calc R U . . .
C5 C 0.7935(14) 0.674(2) 0.113(3) 0.036(6) Uani 1 1 d . . . . .
C6 C 0.7668(13) 0.767(2) 0.254(3) 0.033(6) Uani 1 1 d . . . . .
H6 H 0.736135 0.826179 0.222521 0.039 Uiso 1 1 calc R U . . .
C7 C 0.790(2) 0.672(3) 0.444(3) 0.057(10) Uani 1 1 d . . . . .
C8 C 0.717(2) 0.680(2) 0.202(4) 0.061(11) Uani 1 1 d . . . . .
H8 H 0.662217 0.696317 0.143503 0.073 Uiso 1 1 calc R U . . .
C9 C 0.7068(13) 0.536(3) 0.353(3) 0.056(9) Uani 1 1 d . . . . .
H9A H 0.714867 0.539381 0.445992 0.068 Uiso 1 1 calc R U . . .
H9B H 0.652170 0.532660 0.285960 0.068 Uiso 1 1 calc R U . . .
C10 C 0.7016(11) 0.533(2) 0.040(2) 0.035(5) Uani 1 1 d . . . . .
H10A H 0.648696 0.536336 0.013169 0.041 Uiso 1 1 calc R U . . .
H10B H 0.702645 0.525616 -0.044502 0.041 Uiso 1 1 calc R U . . .
C11 C 0.7979(17) 0.409(2) 0.110(3) 0.044(8) Uani 1 1 d . . . . .
C12 C 0.7179(12) 0.4072(19) 0.209(3) 0.040(7) Uani 1 1 d . . . . .
H12 H 0.664628 0.385786 0.157632 0.048 Uiso 1 1 calc R U . . .
C13 C 0.7774(19) 0.3149(19) 0.260(3) 0.050(8) Uani 1 1 d . . . . .
H13 H 0.749181 0.254090 0.229161 0.060 Uiso 1 1 calc R U . . .
C14 C 0.7923(11) 0.4004(16) 0.453(3) 0.029(6) Uani 1 1 d . . . . .
C15 C 0.8615(14) 0.258(2) 0.195(3) 0.039(7) Uani 1 1 d . . . . .
H15A H 0.866889 0.267247 0.114971 0.047 Uiso 1 1 calc R U . . .
H15B H 0.838477 0.195535 0.186642 0.047 Uiso 1 1 calc R U . . .
C16 C 0.854(2) 0.2491(19) 0.500(3) 0.050(9) Uani 1 1 d . . . . .
H16A H 0.853380 0.252442 0.585380 0.060 Uiso 1 1 calc R U . . .
H16B H 0.829982 0.189313 0.453306 0.060 Uiso 1 1 calc R U . . .
C17 C 0.9473(15) 0.1985(18) 0.457(3) 0.037(6) Uani 1 1 d . . . . .
H17 H 0.922817 0.135170 0.430691 0.045 Uiso 1 1 calc R U . . .
C18 C 0.989(5) 0.273(3) 0.656(8) 0.13(3) Uani 1 1 d . . . . .
O3W O 0.8410(9) 0.5261(11) -0.254(3) 0.096(11) Uani 1 1 d . . . . .

loop_
_atom_site_aniso_label
_atom_site_aniso_U_11
_atom_site_aniso_U_22
_atom_site_aniso_U_33
_atom_site_aniso_U_23
_atom_site_aniso_U_13
_atom_site_aniso_U_12
Co1 0.052(2) 0.085(3) 0.049(2) -0.002(3) 0.0281(18) -0.001(3)
O1 0.062(14) 0.055(13) 0.030(11) 0.009(9) 0.030(11) 0.017(10)
O2 0.054(14) 0.069(15) 0.052(15) -0.032(12) 0.026(12) -0.024(12)
O3 0.065(15) 0.086(18) 0.020(10) 0.015(10) -0.001(10) 0.052(13)
O4 0.043(12) 0.063(14) 0.058(15) -0.009(11) 0.033(11) -0.004(10)
O5 0.051(13) 0.075(16) 0.041(13) -0.009(11) 0.014(11) -0.036(11)
O6 0.072(15) 0.080(16) 0.074(16) -0.057(13) 0.059(14) -0.062(13)
O1W 0.13(3) 0.057(16) 0.08(2) 0.007(15) 0.021(19) -0.034(17)
O2W 0.056(13) 0.075(16) 0.060(14) -0.024(12) 0.039(12) -0.028(11)
O4W 0.037(12) 0.25(5) 0.15(3) -0.14(3) 0.044(16) -0.04(2)
O5W 0.14(5) 0.05(3) 0.24(8) 0.000 -0.04(5) 0.000
O6W 0.040(16) 0.057(18) 0.058(19) 0.000 0.028(15) 0.000
Cl1 0.043(3) 0.037(3) 0.053(3) 0.012(4) 0.015(3) 0.001(3)
Cl4 0.068(6) 0.087(7) 0.197(13) -0.024(11) 0.049(7) 0.022(7)
N1 0.016(10) 0.022(10) 0.083(18) -0.001(10) 0.035(11) -0.008(8)
N2 0.024(11) 0.10(2) 0.015(10) -0.025(11) 0.008(9) -0.047(12)
N3 0.033(11) 0.027(11) 0.042(13) -0.005(9) 0.021(10) -0.004(9)
N4 0.041(13) 0.053(14) 0.042(13) -0.031(11) 0.031(11) -0.031(10)
N5 0.062(15) 0.041(12) 0.053(15) -0.025(11) 0.048(13) -0.008(11)
N6 0.09(2) 0.044(14) 0.069(19) -0.015(13) 0.063(17) -0.015(14)
N7 0.014(9) 0.032(11) 0.047(14) -0.004(10) -0.005(9) -0.008(9)
N8 0.000(8) 0.046(13) 0.053(15) -0.002(11) 0.004(9) 0.003(8)
N9 0.035(12) 0.039(12) 0.030(12) 0.003(10) 0.009(10) 0.005(10)
N10 0.045(15) 0.063(17) 0.08(2) -0.040(15) 0.039(15) -0.036(13)
N11 0.070(18) 0.09(2) 0.011(11) -0.023(12) 0.020(12) -0.027(16)
N12 0.027(11) 0.036(13) 0.070(18) -0.023(12) 0.034(12) -0.029(10)
C1 0.023(11) 0.023(11) 0.018(11) 0.000(9) 0.007(9) -0.004(9)
C2 0.008(9) 0.041(13) 0.035(13) 0.000(10) 0.017(10) 0.005(9)
C3 0.06(2) 0.10(3) 0.25(6) -0.12(4) 0.12(4) -0.04(2)
C4 0.062(19) 0.030(13) 0.013(12) 0.005(10) -0.021(12) 0.004(12)
C5 0.021(12) 0.055(17) 0.035(15) 0.016(13) 0.016(12) 0.016(12)
C6 0.007(10) 0.055(16) 0.036(14) -0.007(12) 0.012(10) -0.007(10)
C7 0.09(2) 0.07(2) 0.027(15) -0.030(14) 0.045(17) -0.043(19)
C8 0.11(3) 0.051(18) 0.07(2) -0.033(17) 0.08(2) -0.017(18)
C9 0.027(12) 0.063(17) 0.09(2) -0.059(19) 0.041(14) -0.042(14)
C10 0.022(10) 0.037(13) 0.035(11) -0.023(12) 0.008(9) -0.006(11)
C11 0.049(16) 0.049(16) 0.014(12) 0.015(12) 0.004(12) 0.041(14)
C12 0.005(10) 0.032(13) 0.046(16) -0.015(12) -0.012(10) -0.006(9)
C13 0.07(2) 0.021(13) 0.029(15) -0.002(11) 0.004(14) -0.005(12)
C14 0.001(9) 0.018(11) 0.058(19) 0.001(11) 0.010(10) -0.003(8)
C15 0.025(12) 0.060(18) 0.038(16) 0.001(13) 0.020(12) 0.005(12)
C16 0.11(3) 0.032(13) 0.011(11) 0.007(10) 0.036(14) 0.030(15)
C17 0.035(14) 0.030(13) 0.037(15) -0.002(11) 0.012(12) -0.007(10)
C18 0.24(7) 0.05(3) 0.21(7) 0.08(4) 0.20(6) 0.09(4)
O3W 0.019(8) 0.002(8) 0.18(2) -0.018(10) -0.007(12) 0.002(6)

loop_
_atom_type_symbol
_atom_type_description
_atom_type_scat_dispersion_real
_atom_type_scat_dispersion_imag
_atom_type_scat_source
C C 0.0033 0.0016 'International Tables Vol C Tables 4.2.6.8 and 6.1.1.4'
H H 0.0000 0.0000 'International Tables Vol C Tables 4.2.6.8 and 6.1.1.4'
N N 0.0061 0.0033 'International Tables Vol C Tables 4.2.6.8 and 6.1.1.4'
O O 0.0106 0.0060 'International Tables Vol C Tables 4.2.6.8 and 6.1.1.4'
Cl Cl 0.1484 0.1585 'International Tables Vol C Tables 4.2.6.8 and 6.1.1.4'
Co Co 0.3494 0.9721 'International Tables Vol C Tables 4.2.6.8 and 6.1.1.4'

loop_
_geom_angle_atom_site_label_1
_geom_angle_atom_site_label_2
_geom_angle_atom_site_label_3
_geom_angle
_geom_angle_site_symmetry_1
_geom_angle_site_symmetry_3
_geom_angle_publ_flag
O1W Co1 O2 95.2(14) . . ?
O1W Co1 O4W 90.8(17) . . ?
O2 Co1 O4W 92.0(12) . . ?
O1W Co1 O1 169.3(14) . . ?
O2 Co1 O1 92.6(7) . . ?
O4W Co1 O1 81.5(15) . . ?
O1W Co1 O3W 53.1(11) . . ?
O2 Co1 O3W 142.3(10) . . ?
O4W Co1 O3W 106.5(9) . . ?
O1 Co1 O3W 121.9(8) . . ?
O1W Co1 O2W 92.0(12) . . ?
O2 Co1 O2W 170.1(11) . . ?
O4W Co1 O2W 81.1(12) . . ?
O1 Co1 O2W 79.4(8) . . ?
O3W Co1 O2W 47.4(8) . . ?
O1W Co1 Cl1 94.0(10) . . ?
O2 Co1 Cl1 99.8(7) . . ?
O4W Co1 Cl1 166.8(13) . . ?
O1 Co1 Cl1 92.0(6) . . ?
O3W Co1 Cl1 67.3(5) . . ?
O2W Co1 Cl1 86.5(7) . . ?
C11 O1 Co1 149(2) . . ?
C5 O2 Co1 144(2) . . ?
O3W O2W Co1 62.0(12) . . ?
C1 N1 C4 117(3) . . ?
C1 N1 C2 112(2) . . ?
C4 N1 C2 129(2) . . ?
C1 N2 C3 124(3) 2_756 . ?
C1 N2 C2 101.4(18) 2_756 . ?
C3 N2 C2 134(4) . . ?
C6 N3 C5 115(2) . . ?
C6 N3 C4 128(2) . . ?
C5 N3 C4 117(2) . . ?
C3 N4 C7 123(3) . . ?
C3 N4 C6 129(3) . . ?
C7 N4 C6 107(2) . . ?
C5 N5 C8 114(3) . . ?
C5 N5 C10 129(2) . . ?
C8 N5 C10 117(2) . . ?
C7 N6 C8 115(3) . . ?
C7 N6 C9 113(3) . . ?
C8 N6 C9 132(3) . . ?
C12 N7 C10 131(2) . . ?
C12 N7 C11 115(2) . . ?
C10 N7 C11 114(2) . . ?
C9 N8 C14 126(3) . . ?
C9 N8 C12 124(2) . . ?
C14 N8 C12 110(2) . . ?
C15 N9 C11 121(3) . . ?
C15 N9 C13 124(3) . . ?
C11 N9 C13 112(2) . . ?
C14 N10 C13 124(3) . . ?
C14 N10 C16 121(3) . . ?
C13 N10 C16 115(2) . . ?
C18 N11 C15 127(3) 2_756 . ?
C18 N11 C17 105(4) 2_756 . ?
C15 N11 C17 117(2) . . ?
C18 N12 C16 121(3) . . ?
C18 N12 C17 125(3) . . ?
C16 N12 C17 113(2) . . ?
O3 C1 N1 136(2) . . ?
O3 C1 N2 115(2) . 2_756 ?
N1 C1 N2 109(2) . 2_756 ?
C2 C2 N1 110(2) 2_756 . ?
C2 C2 N2 106(2) 2_756 . ?
N1 C2 N2 113.4(19) . . ?
N4 C3 N2 108(2) . . ?
N1 C4 N3 119(2) . . ?
O2 C5 N5 131(3) . . ?
O2 C5 N3 122(3) . . ?
N5 C5 N3 107(2) . . ?
N3 C6 C8 102(2) . . ?
N3 C6 N4 116(2) . . ?
C8 C6 N4 107(2) . . ?
O5 C7 N6 127(3) . . ?
O5 C7 N4 124(3) . . ?
N6 C7 N4 108(3) . . ?
N6 C8 C6 103(3) . . ?
N6 C8 N5 112(3) . . ?
C6 C8 N5 102(2) . . ?
N8 C9 N6 116.5(18) . . ?
N7 C10 N5 110.1(17) . . ?
O1 C11 N7 129(2) . . ?
O1 C11 N9 128(3) . . ?
N7 C11 N9 104(3) . . ?
N7 C12 N8 117(2) . . ?
N7 C12 C13 101(2) . . ?
N8 C12 C13 103(2) . . ?
N10 C13 N9 122(3) . . ?
N10 C13 C12 94(2) . . ?
N9 C13 C12 108(2) . . ?
O4 C14 N10 126(3) . . ?
O4 C14 N8 124(2) . . ?
N10 C14 N8 109(3) . . ?
N9 C15 N11 103(2) . . ?
N12 C16 N10 116(2) . . ?
N12 C17 N11 112(2) . . ?
N12 C17 C17 103(2) . 2_756 ?
N11 C17 C17 93(2) . 2_756 ?
O6 C18 N12 138(6) . . ?
O6 C18 N11 108(6) . 2_756 ?
N12 C18 N11 113(4) . 2_756 ?
O2W O3W Co1 70.6(13) . . ?

loop_
_geom_bond_atom_site_label_1
_geom_bond_atom_site_label_2
_geom_bond_distance
_geom_bond_site_symmetry_2
_geom_bond_publ_flag
Co1 O1W 1.92(3) . ?
Co1 O2 2.05(2) . ?
Co1 O4W 2.14(3) . ?
Co1 O1 2.20(2) . ?
Co1 O3W 2.15(3) . ?
Co1 O2W 2.30(2) . ?
Co1 Cl1 2.388(7) . ?
O1 C11 1.13(4) . ?
O2 C5 1.29(4) . ?
O3 C1 1.15(3) . ?
O4 C14 1.19(4) . ?
O5 C7 1.21(4) . ?
O6 C18 1.33(7) . ?
O2W O3W 1.79(3) . ?
N1 C1 1.28(3) . ?
N1 C4 1.38(4) . ?
N1 C2 1.39(3) . ?
N2 C1 1.52(3) 2_756 ?
N2 C3 1.37(4) . ?
N2 C2 1.51(3) . ?
N3 C6 1.40(3) . ?
N3 C5 1.37(4) . ?
N3 C4 1.59(4) . ?
N4 C3 1.44(4) . ?
N4 C7 1.44(4) . ?
N4 C6 1.46(4) . ?
N5 C5 1.21(4) . ?
N5 C8 1.51(3) . ?
N5 C10 1.60(3) . ?
N6 C7 1.32(4) . ?
N6 C8 1.41(5) . ?
N6 C9 1.55(4) . ?
N7 C12 1.37(4) . ?
N7 C10 1.35(4) . ?
N7 C11 1.54(4) . ?
N8 C9 1.35(4) . ?
N8 C14 1.36(3) . ?
N8 C12 1.48(4) . ?
N9 C15 1.30(4) . ?
N9 C11 1.45(4) . ?
N9 C13 1.38(5) . ?
N10 C14 1.22(4) . ?
N10 C13 1.44(4) . ?
N10 C16 1.49(4) . ?
N11 C18 1.49(7) 2_756 ?
N11 C15 1.45(4) . ?
N11 C17 1.65(4) . ?
N12 C18 1.21(9) . ?
N12 C16 1.54(4) . ?
N12 C17 1.26(4) . ?
C2 C2 1.38(4) 2_756 ?
C6 C8 1.49(4) . ?
C12 C13 1.65(4) . ?
C17 C17 1.86(5) 2_756 ?
